data_1551540
loop_
_publ_author_name
'Shin Suzuki'
'Yasutomo Segawa'
'Kenichiro Itami'
'Junichiro Yamaguchi'

_publ_section_title
;
 Synthesis and characterization of hexaarylbenzenes with five or six
 different substituents enabled by programmed synthesis
;
_journal_name_full 'Nature Chemistry'
_journal_page_first 227
_journal_page_last 233
_journal_paper_doi 10.1038/nchem.2174
_journal_volume 7
_journal_year 2015
_chemical_formula_sum 'C40 H33 F3 O'
_chemical_formula_weight 586.66
_space_group_IT_number 14
_space_group_name_Hall '-P 2ybc'
_space_group_name_H-M_alt 'P 1 21/c 1'
_symmetry_cell_setting monoclinic
_symmetry_space_group_name_H-M 'P 1 21/c 1'
_atom_sites_solution_hydrogens geom
_atom_sites_solution_primary direct
_atom_sites_solution_secondary difmap
_cell_angle_alpha 90.00
_cell_angle_beta 101.836(5)
_cell_angle_gamma 90.00
_cell_formula_units_Z 4
_cell_length_a 7.9730(18)
_cell_length_b 24.778(5)
_cell_length_c 15.926(4)
_cell_measurement_reflns_used 4443
_cell_measurement_temperature 103(2)
_cell_measurement_theta_max 25.3
_cell_measurement_theta_min 3.1
_cell_volume 3079.4(12)
_computing_cell_refinement 'RIGAKU CrystalClear'
_computing_data_collection 'RIGAKU CrystalClear'
_computing_data_reduction 'RIGAKU CrystalClear'
_computing_molecular_graphics ORTEP-III
_computing_structure_refinement 'SHELXL-97 (Sheldrick, 1997)'
_computing_structure_solution SIR-97
_diffrn_ambient_temperature 103(2)
_diffrn_measured_fraction_theta_full 0.997
_diffrn_measured_fraction_theta_max 0.997
_diffrn_measurement_device_type
;
PILATUS 200K with MicroMax-007
;
_diffrn_measurement_method 'profile data from \w-scans'
_diffrn_radiation_monochromator graphite
_diffrn_radiation_source 'fine-focus sealed tube'
_diffrn_radiation_type MoK\a
_diffrn_radiation_wavelength 0.71075
_diffrn_reflns_av_R_equivalents 0.0834
_diffrn_reflns_av_sigmaI/netI 0.0600
_diffrn_reflns_limit_h_max 9
_diffrn_reflns_limit_h_min -9
_diffrn_reflns_limit_k_max 29
_diffrn_reflns_limit_k_min -29
_diffrn_reflns_limit_l_max 18
_diffrn_reflns_limit_l_min -18
_diffrn_reflns_number 33503
_diffrn_reflns_theta_full 25.00
_diffrn_reflns_theta_max 25.00
_diffrn_reflns_theta_min 3.09
_exptl_absorpt_coefficient_mu 0.087
_exptl_absorpt_correction_T_max 0.9957
_exptl_absorpt_correction_T_min 0.9871
_exptl_absorpt_correction_type multi-scan
_exptl_absorpt_process_details 'Jacobson, R. (1998) Private communication'
_exptl_crystal_colour Colorless
_exptl_crystal_density_diffrn 1.265
_exptl_crystal_density_method 'not measured'
_exptl_crystal_description Block
_exptl_crystal_F_000 1232
_exptl_crystal_size_max 0.15
_exptl_crystal_size_mid 0.10
_exptl_crystal_size_min 0.05
_refine_diff_density_max 0.521
_refine_diff_density_min -0.428
_refine_diff_density_rms 0.081
_refine_ls_extinction_method none
_refine_ls_goodness_of_fit_ref 1.098
_refine_ls_hydrogen_treatment constr
_refine_ls_matrix_type full
_refine_ls_number_parameters 401
_refine_ls_number_reflns 5415
_refine_ls_number_restraints 0
_refine_ls_restrained_S_all 1.098
_refine_ls_R_factor_all 0.1146
_refine_ls_R_factor_gt 0.0730
_refine_ls_shift/su_max 0.000
_refine_ls_shift/su_mean 0.000
_refine_ls_structure_factor_coef Fsqd
_refine_ls_weighting_details 'calc w=1/[\s^2^(Fo^2^)+(0.1107P)^2^+3.5048P] where P=(Fo^2^+2Fc^2^)/3'
_refine_ls_weighting_scheme calc
_refine_ls_wR_factor_gt 0.1845
_refine_ls_wR_factor_ref 0.2393
_reflns_number_gt 3527
_reflns_number_total 5415
_reflns_threshold_expression >2sigma(I)
_cod_data_source_file nchem.2174-s4.cif
_cod_data_source_block 13
_cod_depositor_comments
;
The following automatic conversions were performed:

data item '_exptl_absorpt_correction_type' value 'Multi-scan' was
changed to 'multi-scan' in accordance with the built-in table derived
from the CIF Core dictionary named 'cif_core.dic' version 2.4.5 last
updated on 2014-11-21.

Automatic conversion script
Id: cif_fix_values 6909 2019-04-08 15:41:33Z antanas 

The following automatic conversions were performed:

data name '_atom_site_symetry_multiplicity' was replaced with
'_atom_site_symmetry_multiplicity' as specified in the replacement
file 'data/replacement-values/replacement_tags.lst'.

Automatic conversion script
Id: cif_correct_tags 9268 2022-04-12 08:56:07Z antanas 
;
_cod_original_sg_symbol_H-M P21/c
_cod_database_code 1551540

loop_
_symmetry_equiv_pos_as_xyz
'x, y, z'
'-x, y+1/2, -z+1/2'
'-x, -y, -z'
'x, -y-1/2, z-1/2'

loop_
_atom_site_label
_atom_site_type_symbol
_atom_site_fract_x
_atom_site_fract_y
_atom_site_fract_z
_atom_site_U_iso_or_equiv
_atom_site_adp_type
_atom_site_occupancy
_atom_site_symmetry_multiplicity
_atom_site_calc_flag
_atom_site_refinement_flags
_atom_site_disorder_assembly
_atom_site_disorder_group
C1 C 0.5691(4) 0.38064(13) 0.6470(2) 0.0278(7) Uani 1 1 d . . .
C2 C 0.6841(4) 0.36615(12) 0.7205(2) 0.0264(7) Uani 1 1 d . . .
C3 C 0.8074(4) 0.32480(13) 0.7169(2) 0.0264(7) Uani 1 1 d . . .
C4 C 0.8121(4) 0.29780(12) 0.6411(2) 0.0255(7) Uani 1 1 d . . .
C5 C 0.6880(4) 0.31051(12) 0.5652(2) 0.0253(7) Uani 1 1 d . . .
C6 C 0.6867(4) 0.28376(13) 0.4863(2) 0.0297(7) Uani 1 1 d . . .
H1 H 0.7693 0.2565 0.4834 0.036 Uiso 1 1 calc R . .
C7 C 0.5675(4) 0.29676(13) 0.4141(2) 0.0301(8) Uani 1 1 d . . .
H2 H 0.5684 0.2785 0.3618 0.036 Uiso 1 1 calc R . .
C8 C 0.4444(4) 0.33667(13) 0.4168(2) 0.0306(8) Uani 1 1 d . . .
H3 H 0.3605 0.3448 0.3669 0.037 Uiso 1 1 calc R . .
C9 C 0.4454(4) 0.36392(13) 0.4919(2) 0.0291(7) Uani 1 1 d . . .
H4 H 0.3627 0.3914 0.4929 0.035 Uiso 1 1 calc R . .
C10 C 0.5665(4) 0.35224(13) 0.5680(2) 0.0276(7) Uani 1 1 d . . .
C11 C 0.4450(4) 0.42601(12) 0.6468(2) 0.0265(7) Uani 1 1 d . . .
C12 C 0.4667(4) 0.47440(13) 0.6056(2) 0.0312(8) Uani 1 1 d . . .
H5 H 0.5612 0.4785 0.5783 0.037 Uiso 1 1 calc R . .
C13 C 0.3516(4) 0.51672(13) 0.6040(2) 0.0323(8) Uani 1 1 d . . .
H6 H 0.3709 0.5496 0.5768 0.039 Uiso 1 1 calc R . .
C14 C 0.2093(4) 0.51228(12) 0.6412(2) 0.0272(7) Uani 1 1 d . . .
C15 C 0.1894(4) 0.46378(13) 0.6826(2) 0.0284(7) Uani 1 1 d . . .
H7 H 0.0940 0.4594 0.7092 0.034 Uiso 1 1 calc R . .
C16 C 0.3064(4) 0.42170(13) 0.6858(2) 0.0281(7) Uani 1 1 d . . .
H8 H 0.2903 0.3894 0.7154 0.034 Uiso 1 1 calc R . .
C17 C 0.0857(4) 0.55982(13) 0.6388(2) 0.0320(8) Uani 1 1 d . . .
C18 C 0.0374(5) 0.58268(15) 0.5476(2) 0.0420(9) Uani 1 1 d . . .
H9 H 0.1410 0.5954 0.5296 0.063 Uiso 1 1 calc R . .
H10 H -0.0425 0.6128 0.5466 0.063 Uiso 1 1 calc R . .
H11 H -0.0171 0.5544 0.5083 0.063 Uiso 1 1 calc R . .
C19 C -0.0785(5) 0.54358(16) 0.6670(3) 0.0469(10) Uani 1 1 d . . .
H12 H -0.1350 0.5145 0.6300 0.070 Uiso 1 1 calc R . .
H13 H -0.1553 0.5748 0.6626 0.070 Uiso 1 1 calc R . .
H14 H -0.0508 0.5310 0.7266 0.070 Uiso 1 1 calc R . .
C20 C 0.1763(5) 0.60373(14) 0.6994(2) 0.0387(9) Uani 1 1 d . . .
H15 H 0.2064 0.5894 0.7580 0.058 Uiso 1 1 calc R . .
H16 H 0.0997 0.6348 0.6982 0.058 Uiso 1 1 calc R . .
H17 H 0.2807 0.6151 0.6809 0.058 Uiso 1 1 calc R . .
C21 C 0.6844(4) 0.39226(13) 0.8053(2) 0.0269(7) Uani 1 1 d . . .
C22 C 0.7165(4) 0.44686(13) 0.8201(2) 0.0319(8) Uani 1 1 d . . .
H18 H 0.7307 0.4692 0.7737 0.038 Uiso 1 1 calc R . .
C23 C 0.7285(4) 0.46988(14) 0.9006(2) 0.0345(8) Uani 1 1 d . . .
H19 H 0.7526 0.5073 0.9090 0.041 Uiso 1 1 calc R . .
C24 C 0.7050(4) 0.43791(14) 0.9682(2) 0.0336(8) Uani 1 1 d . . .
C25 C 0.6680(4) 0.38344(14) 0.9548(2) 0.0334(8) Uani 1 1 d . . .
H20 H 0.6493 0.3615 1.0009 0.040 Uiso 1 1 calc R . .
C26 C 0.6585(4) 0.36124(14) 0.8747(2) 0.0314(8) Uani 1 1 d . . .
H21 H 0.6338 0.3239 0.8664 0.038 Uiso 1 1 calc R . .
O1 O 0.7152(4) 0.45544(11) 1.05065(16) 0.0456(7) Uani 1 1 d . . .
C27 C 0.7415(6) 0.51175(17) 1.0666(3) 0.0522(11) Uani 1 1 d . . .
H22 H 0.8533 0.5223 1.0552 0.078 Uiso 1 1 calc R . .
H23 H 0.7386 0.5195 1.1266 0.078 Uiso 1 1 calc R . .
H24 H 0.6509 0.5322 1.0289 0.078 Uiso 1 1 calc R . .
C28 C 0.9436(4) 0.31244(13) 0.7947(2) 0.0271(7) Uani 1 1 d . . .
C29 C 1.0677(4) 0.35080(13) 0.8271(2) 0.0298(7) Uani 1 1 d . . .
H25 H 1.0599 0.3860 0.8031 0.036 Uiso 1 1 calc R . .
C30 C 1.2013(4) 0.33815(14) 0.8935(2) 0.0332(8) Uani 1 1 d . . .
H26 H 1.2855 0.3647 0.9145 0.040 Uiso 1 1 calc R . .
C31 C 1.2146(5) 0.28756(15) 0.9300(2) 0.0375(9) Uani 1 1 d . . .
H27 H 1.3091 0.2788 0.9748 0.045 Uiso 1 1 calc R . .
C32 C 1.0878(5) 0.24921(14) 0.9006(2) 0.0362(8) Uani 1 1 d . . .
H28 H 1.0935 0.2147 0.9269 0.043 Uiso 1 1 calc R . .
C33 C 0.9546(4) 0.26145(13) 0.8335(2) 0.0307(8) Uani 1 1 d . . .
H29 H 0.8693 0.2351 0.8133 0.037 Uiso 1 1 calc R . .
C34 C 0.9504(4) 0.25766(13) 0.6379(2) 0.0286(7) Uani 1 1 d . . .
C35 C 1.1184(4) 0.27552(14) 0.6439(2) 0.0324(8) Uani 1 1 d . . .
H30 H 1.1414 0.3131 0.6443 0.039 Uiso 1 1 calc R . .
C36 C 1.2517(4) 0.23918(15) 0.6492(2) 0.0350(8) Uani 1 1 d . . .
H31 H 1.3658 0.2518 0.6541 0.042 Uiso 1 1 calc R . .
C37 C 1.2181(4) 0.18413(14) 0.6474(2) 0.0324(8) Uani 1 1 d . . .
C38 C 1.0509(4) 0.16591(14) 0.6386(2) 0.0338(8) Uani 1 1 d . . .
H32 H 1.0273 0.1283 0.6353 0.041 Uiso 1 1 calc R . .
C39 C 0.9191(4) 0.20242(13) 0.6347(2) 0.0311(8) Uani 1 1 d . . .
H33 H 0.8051 0.1896 0.6299 0.037 Uiso 1 1 calc R . .
C40 C 1.3585(5) 0.14449(16) 0.6524(2) 0.0414(9) Uani 1 1 d . . .
F1 F 1.5137(3) 0.16616(12) 0.6678(3) 0.0991(12) Uani 1 1 d . . .
F2 F 1.3621(3) 0.10779(10) 0.71401(14) 0.0522(6) Uani 1 1 d . . .
F3 F 1.3466(4) 0.11442(13) 0.58135(16) 0.0840(11) Uani 1 1 d . . .

loop_
_atom_site_aniso_label
_atom_site_aniso_U_11
_atom_site_aniso_U_22
_atom_site_aniso_U_33
_atom_site_aniso_U_23
_atom_site_aniso_U_13
_atom_site_aniso_U_12
C1 0.0249(16) 0.0236(16) 0.0356(19) 0.0028(13) 0.0077(14) -0.0018(13)
C2 0.0239(16) 0.0247(16) 0.0303(18) 0.0004(13) 0.0048(13) -0.0030(13)
C3 0.0234(16) 0.0247(16) 0.0294(17) 0.0021(13) 0.0014(13) 0.0006(13)
C4 0.0251(16) 0.0230(16) 0.0295(17) 0.0029(13) 0.0081(13) 0.0000(13)
C5 0.0233(16) 0.0234(16) 0.0302(17) 0.0009(13) 0.0075(13) -0.0020(13)
C6 0.0267(17) 0.0245(17) 0.0381(19) -0.0016(14) 0.0073(15) 0.0022(14)
C7 0.0340(18) 0.0289(18) 0.0278(18) -0.0019(14) 0.0076(14) -0.0013(14)
C8 0.0319(18) 0.0295(18) 0.0290(18) 0.0036(14) 0.0032(14) 0.0011(14)
C9 0.0276(17) 0.0242(17) 0.0345(19) -0.0006(14) 0.0037(14) -0.0001(14)
C10 0.0277(17) 0.0240(17) 0.0315(18) 0.0031(13) 0.0070(14) -0.0020(14)
C11 0.0279(17) 0.0229(16) 0.0280(17) 0.0007(13) 0.0037(14) -0.0004(13)
C12 0.0253(17) 0.0295(18) 0.0396(19) 0.0035(14) 0.0089(14) -0.0016(14)
C13 0.0314(18) 0.0230(17) 0.041(2) 0.0079(14) 0.0049(15) 0.0000(14)
C14 0.0251(17) 0.0218(16) 0.0330(18) -0.0023(13) 0.0024(14) -0.0030(13)
C15 0.0284(17) 0.0262(17) 0.0318(18) -0.0020(14) 0.0087(14) -0.0042(14)
C16 0.0316(18) 0.0233(16) 0.0290(17) 0.0007(13) 0.0051(14) 0.0003(14)
C17 0.0285(17) 0.0269(18) 0.041(2) 0.0018(14) 0.0072(15) 0.0031(14)
C18 0.041(2) 0.033(2) 0.047(2) 0.0019(16) -0.0024(17) 0.0100(17)
C19 0.031(2) 0.034(2) 0.080(3) 0.0043(19) 0.021(2) 0.0049(16)
C20 0.042(2) 0.0294(19) 0.044(2) -0.0019(16) 0.0087(17) -0.0008(16)
C21 0.0224(16) 0.0268(17) 0.0311(18) 0.0002(13) 0.0041(13) 0.0021(13)
C22 0.0337(18) 0.0284(18) 0.0333(19) -0.0005(14) 0.0060(15) -0.0011(15)
C23 0.0329(19) 0.0310(19) 0.040(2) -0.0084(15) 0.0074(15) -0.0013(15)
C24 0.0316(19) 0.038(2) 0.0289(18) -0.0068(15) -0.0002(14) 0.0066(15)
C25 0.0347(19) 0.0332(19) 0.0317(19) 0.0069(15) 0.0057(15) 0.0055(15)
C26 0.0331(18) 0.0286(18) 0.0324(19) 0.0022(14) 0.0068(14) 0.0020(14)
O1 0.0565(17) 0.0476(16) 0.0322(14) -0.0118(11) 0.0078(12) -0.0011(13)
C27 0.055(3) 0.050(3) 0.052(3) -0.022(2) 0.013(2) -0.002(2)
C28 0.0257(17) 0.0266(17) 0.0292(17) 0.0013(13) 0.0063(13) 0.0044(13)
C29 0.0287(17) 0.0256(17) 0.0351(19) 0.0003(14) 0.0069(14) -0.0007(14)
C30 0.0270(17) 0.037(2) 0.0353(19) -0.0074(15) 0.0050(15) -0.0014(15)
C31 0.0354(19) 0.045(2) 0.0296(19) -0.0006(16) 0.0019(15) 0.0102(17)
C32 0.043(2) 0.0332(19) 0.0320(19) 0.0070(15) 0.0072(16) 0.0104(16)
C33 0.0292(18) 0.0276(17) 0.0365(19) 0.0023(14) 0.0096(15) 0.0015(14)
C34 0.0284(17) 0.0277(17) 0.0289(17) -0.0031(13) 0.0039(14) 0.0018(14)
C35 0.0308(18) 0.0280(18) 0.040(2) -0.0060(14) 0.0104(15) -0.0024(14)
C36 0.0282(18) 0.041(2) 0.037(2) -0.0033(15) 0.0068(15) -0.0007(16)
C37 0.0348(19) 0.0318(19) 0.0311(18) 0.0019(14) 0.0081(15) 0.0068(15)
C38 0.0333(19) 0.0292(18) 0.040(2) -0.0011(15) 0.0091(15) 0.0055(15)
C39 0.0286(17) 0.0322(18) 0.0329(19) -0.0016(14) 0.0075(14) 0.0007(14)
C40 0.034(2) 0.050(2) 0.043(2) 0.0076(18) 0.0149(17) 0.0156(18)
F1 0.0370(15) 0.0638(19) 0.200(4) 0.035(2) 0.0322(19) 0.0193(13)
F2 0.0571(15) 0.0550(14) 0.0465(13) 0.0145(11) 0.0151(11) 0.0263(12)
F3 0.114(2) 0.097(2) 0.0420(15) 0.0004(14) 0.0168(15) 0.072(2)

loop_
_atom_type_symbol
_atom_type_description
_atom_type_scat_dispersion_real
_atom_type_scat_dispersion_imag
_atom_type_scat_source
C C 0.0033 0.0016 'International Tables Vol C Tables 4.2.6.8 and 6.1.1.4'
H H 0.0000 0.0000 'International Tables Vol C Tables 4.2.6.8 and 6.1.1.4'
O O 0.0106 0.0060 'International Tables Vol C Tables 4.2.6.8 and 6.1.1.4'
F F 0.0171 0.0103 'International Tables Vol C Tables 4.2.6.8 and 6.1.1.4'

loop_
_geom_angle_atom_site_label_1
_geom_angle_atom_site_label_2
_geom_angle_atom_site_label_3
_geom_angle
_geom_angle_site_symmetry_1
_geom_angle_site_symmetry_3
C2 C1 C10 120.2(3) . .
C2 C1 C11 121.5(3) . .
C10 C1 C11 118.3(3) . .
C1 C2 C3 119.8(3) . .
C1 C2 C21 122.1(3) . .
C3 C2 C21 118.2(3) . .
C4 C3 C2 121.5(3) . .
C4 C3 C28 118.4(3) . .
C2 C3 C28 120.0(3) . .
C3 C4 C5 119.5(3) . .
C3 C4 C34 120.2(3) . .
C5 C4 C34 120.3(3) . .
C6 C5 C10 119.0(3) . .
C6 C5 C4 121.6(3) . .
C10 C5 C4 119.4(3) . .
C7 C6 C5 120.7(3) . .
C7 C6 H1 119.6 . .
C5 C6 H1 119.6 . .
C6 C7 C8 120.7(3) . .
C6 C7 H2 119.7 . .
C8 C7 H2 119.7 . .
C9 C8 C7 119.7(3) . .
C9 C8 H3 120.1 . .
C7 C8 H3 120.1 . .
C8 C9 C10 121.8(3) . .
C8 C9 H4 119.1 . .
C10 C9 H4 119.1 . .
C9 C10 C5 118.1(3) . .
C9 C10 C1 122.3(3) . .
C5 C10 C1 119.7(3) . .
C16 C11 C12 117.9(3) . .
C16 C11 C1 122.1(3) . .
C12 C11 C1 120.0(3) . .
C13 C12 C11 120.8(3) . .
C13 C12 H5 119.6 . .
C11 C12 H5 119.6 . .
C14 C13 C12 121.8(3) . .
C14 C13 H6 119.1 . .
C12 C13 H6 119.1 . .
C13 C14 C15 116.9(3) . .
C13 C14 C17 120.4(3) . .
C15 C14 C17 122.6(3) . .
C16 C15 C14 121.5(3) . .
C16 C15 H7 119.3 . .
C14 C15 H7 119.3 . .
C11 C16 C15 121.2(3) . .
C11 C16 H8 119.4 . .
C15 C16 H8 119.4 . .
C19 C17 C14 112.2(3) . .
C19 C17 C18 108.3(3) . .
C14 C17 C18 110.0(3) . .
C19 C17 C20 108.9(3) . .
C14 C17 C20 108.2(3) . .
C18 C17 C20 109.2(3) . .
C17 C18 H9 109.5 . .
C17 C18 H10 109.5 . .
H9 C18 H10 109.5 . .
C17 C18 H11 109.5 . .
H9 C18 H11 109.5 . .
H10 C18 H11 109.5 . .
C17 C19 H12 109.5 . .
C17 C19 H13 109.5 . .
H12 C19 H13 109.5 . .
C17 C19 H14 109.5 . .
H12 C19 H14 109.5 . .
H13 C19 H14 109.5 . .
C17 C20 H15 109.5 . .
C17 C20 H16 109.5 . .
H15 C20 H16 109.5 . .
C17 C20 H17 109.5 . .
H15 C20 H17 109.5 . .
H16 C20 H17 109.5 . .
C22 C21 C26 117.0(3) . .
C22 C21 C2 122.8(3) . .
C26 C21 C2 120.2(3) . .
C23 C22 C21 122.2(3) . .
C23 C22 H18 118.9 . .
C21 C22 H18 118.9 . .
C24 C23 C22 119.3(3) . .
C24 C23 H19 120.3 . .
C22 C23 H19 120.3 . .
O1 C24 C23 125.1(3) . .
O1 C24 C25 115.2(3) . .
C23 C24 C25 119.7(3) . .
C26 C25 C24 120.0(3) . .
C26 C25 H20 120.0 . .
C24 C25 H20 120.0 . .
C25 C26 C21 121.6(3) . .
C25 C26 H21 119.2 . .
C21 C26 H21 119.2 . .
C24 O1 C27 117.3(3) . .
O1 C27 H22 109.5 . .
O1 C27 H23 109.5 . .
H22 C27 H23 109.5 . .
O1 C27 H24 109.5 . .
H22 C27 H24 109.5 . .
H23 C27 H24 109.5 . .
C29 C28 C33 118.5(3) . .
C29 C28 C3 120.3(3) . .
C33 C28 C3 121.1(3) . .
C30 C29 C28 120.6(3) . .
C30 C29 H25 119.7 . .
C28 C29 H25 119.7 . .
C29 C30 C31 120.9(3) . .
C29 C30 H26 119.6 . .
C31 C30 H26 119.6 . .
C30 C31 C32 119.4(3) . .
C30 C31 H27 120.3 . .
C32 C31 H27 120.3 . .
C33 C32 C31 120.0(3) . .
C33 C32 H28 120.0 . .
C31 C32 H28 120.0 . .
C32 C33 C28 120.6(3) . .
C32 C33 H29 119.7 . .
C28 C33 H29 119.7 . .
C39 C34 C35 118.5(3) . .
C39 C34 C4 121.9(3) . .
C35 C34 C4 119.4(3) . .
C36 C35 C34 120.9(3) . .
C36 C35 H30 119.6 . .
C34 C35 H30 119.6 . .
C35 C36 C37 119.7(3) . .
C35 C36 H31 120.1 . .
C37 C36 H31 120.1 . .
C38 C37 C36 119.9(3) . .
C38 C37 C40 119.4(3) . .
C36 C37 C40 120.7(3) . .
C39 C38 C37 119.9(3) . .
C39 C38 H32 120.0 . .
C37 C38 H32 120.0 . .
C38 C39 C34 121.0(3) . .
C38 C39 H33 119.5 . .
C34 C39 H33 119.5 . .
F1 C40 F2 105.2(3) . .
F1 C40 F3 106.4(3) . .
F2 C40 F3 103.2(3) . .
F1 C40 C37 114.1(3) . .
F2 C40 C37 113.2(3) . .
F3 C40 C37 113.7(3) . .

loop_
_geom_bond_atom_site_label_1
_geom_bond_atom_site_label_2
_geom_bond_distance
_geom_bond_site_symmetry_2
C1 C2 1.378(5) .
C1 C10 1.439(5) .
C1 C11 1.497(4) .
C2 C3 1.429(4) .
C2 C21 1.497(4) .
C3 C4 1.387(5) .
C3 C28 1.502(4) .
C4 C5 1.431(5) .
C4 C34 1.494(4) .
C5 C6 1.419(5) .
C5 C10 1.424(4) .
C6 C7 1.371(5) .
C6 H1 0.9500 .
C7 C8 1.400(5) .
C7 H2 0.9500 .
C8 C9 1.372(5) .
C8 H3 0.9500 .
C9 C10 1.415(5) .
C9 H4 0.9500 .
C11 C16 1.378(5) .
C11 C12 1.395(4) .
C12 C13 1.390(5) .
C12 H5 0.9500 .
C13 C14 1.388(5) .
C13 H6 0.9500 .
C14 C15 1.395(4) .
C14 C17 1.531(4) .
C15 C16 1.393(4) .
C15 H7 0.9500 .
C16 H8 0.9500 .
C17 C19 1.522(5) .
C17 C18 1.533(5) .
C17 C20 1.534(5) .
C18 H9 0.9800 .
C18 H10 0.9800 .
C18 H11 0.9800 .
C19 H12 0.9800 .
C19 H13 0.9800 .
C19 H14 0.9800 .
C20 H15 0.9800 .
C20 H16 0.9800 .
C20 H17 0.9800 .
C21 C22 1.388(5) .
C21 C26 1.395(5) .
C22 C23 1.388(5) .
C22 H18 0.9500 .
C23 C24 1.381(5) .
C23 H19 0.9500 .
C24 O1 1.369(4) .
C24 C25 1.389(5) .
C25 C26 1.377(5) .
C25 H20 0.9500 .
C26 H21 0.9500 .
O1 C27 1.426(5) .
C27 H22 0.9800 .
C27 H23 0.9800 .
C27 H24 0.9800 .
C28 C29 1.392(5) .
C28 C33 1.401(5) .
C29 C30 1.375(5) .
C29 H25 0.9500 .
C30 C31 1.376(5) .
C30 H26 0.9500 .
C31 C32 1.396(5) .
C31 H27 0.9500 .
C32 C33 1.378(5) .
C32 H28 0.9500 .
C33 H29 0.9500 .
C34 C39 1.390(5) .
C34 C35 1.395(5) .
C35 C36 1.382(5) .
C35 H30 0.9500 .
C36 C37 1.389(5) .
C36 H31 0.9500 .
C37 C38 1.387(5) .
C37 C40 1.479(5) .
C38 C39 1.379(5) .
C38 H32 0.9500 .
C39 H33 0.9500 .
C40 F1 1.325(5) .
C40 F2 1.333(4) .
C40 F3 1.342(5) .

loop_
_geom_torsion_atom_site_label_1
_geom_torsion_atom_site_label_2
_geom_torsion_atom_site_label_3
_geom_torsion_atom_site_label_4
_geom_torsion
_geom_torsion_site_symmetry_1
_geom_torsion_site_symmetry_2
_geom_torsion_site_symmetry_3
_geom_torsion_site_symmetry_4
C10 C1 C2 C3 3.5(5) . . . .
C11 C1 C2 C3 -176.2(3) . . . .
C10 C1 C2 C21 -176.2(3) . . . .
C11 C1 C2 C21 4.1(5) . . . .
C1 C2 C3 C4 -1.4(5) . . . .
C21 C2 C3 C4 178.3(3) . . . .
C1 C2 C3 C28 174.2(3) . . . .
C21 C2 C3 C28 -6.1(4) . . . .
C2 C3 C4 C5 -1.7(5) . . . .
C28 C3 C4 C5 -177.4(3) . . . .
C2 C3 C4 C34 175.5(3) . . . .
C28 C3 C4 C34 -0.2(4) . . . .
C3 C4 C5 C6 -179.5(3) . . . .
C34 C4 C5 C6 3.3(5) . . . .
C3 C4 C5 C10 2.6(4) . . . .
C34 C4 C5 C10 -174.6(3) . . . .
C10 C5 C6 C7 -1.7(5) . . . .
C4 C5 C6 C7 -179.6(3) . . . .
C5 C6 C7 C8 -0.1(5) . . . .
C6 C7 C8 C9 1.5(5) . . . .
C7 C8 C9 C10 -1.1(5) . . . .
C8 C9 C10 C5 -0.7(5) . . . .
C8 C9 C10 C1 179.8(3) . . . .
C6 C5 C10 C9 2.1(4) . . . .
C4 C5 C10 C9 180.0(3) . . . .
C6 C5 C10 C1 -178.5(3) . . . .
C4 C5 C10 C1 -0.5(4) . . . .
C2 C1 C10 C9 176.9(3) . . . .
C11 C1 C10 C9 -3.4(5) . . . .
C2 C1 C10 C5 -2.6(5) . . . .
C11 C1 C10 C5 177.2(3) . . . .
C2 C1 C11 C16 -71.9(4) . . . .
C10 C1 C11 C16 108.4(4) . . . .
C2 C1 C11 C12 108.7(4) . . . .
C10 C1 C11 C12 -71.0(4) . . . .
C16 C11 C12 C13 -0.1(5) . . . .
C1 C11 C12 C13 179.3(3) . . . .
C11 C12 C13 C14 -1.6(5) . . . .
C12 C13 C14 C15 1.9(5) . . . .
C12 C13 C14 C17 179.6(3) . . . .
C13 C14 C15 C16 -0.5(5) . . . .
C17 C14 C15 C16 -178.2(3) . . . .
C12 C11 C16 C15 1.4(5) . . . .
C1 C11 C16 C15 -178.0(3) . . . .
C14 C15 C16 C11 -1.1(5) . . . .
C13 C14 C17 C19 168.9(3) . . . .
C15 C14 C17 C19 -13.5(5) . . . .
C13 C14 C17 C18 48.3(4) . . . .
C15 C14 C17 C18 -134.1(3) . . . .
C13 C14 C17 C20 -71.0(4) . . . .
C15 C14 C17 C20 106.7(4) . . . .
C1 C2 C21 C22 -62.5(4) . . . .
C3 C2 C21 C22 117.8(3) . . . .
C1 C2 C21 C26 120.2(4) . . . .
C3 C2 C21 C26 -59.6(4) . . . .
C26 C21 C22 C23 2.1(5) . . . .
C2 C21 C22 C23 -175.3(3) . . . .
C21 C22 C23 C24 -1.2(5) . . . .
C22 C23 C24 O1 179.3(3) . . . .
C22 C23 C24 C25 -0.7(5) . . . .
O1 C24 C25 C26 -178.5(3) . . . .
C23 C24 C25 C26 1.4(5) . . . .
C24 C25 C26 C21 -0.3(5) . . . .
C22 C21 C26 C25 -1.4(5) . . . .
C2 C21 C26 C25 176.1(3) . . . .
C23 C24 O1 C27 4.1(5) . . . .
C25 C24 O1 C27 -175.9(3) . . . .
C4 C3 C28 C29 110.7(4) . . . .
C2 C3 C28 C29 -65.1(4) . . . .
C4 C3 C28 C33 -66.0(4) . . . .
C2 C3 C28 C33 118.3(3) . . . .
C33 C28 C29 C30 2.5(5) . . . .
C3 C28 C29 C30 -174.3(3) . . . .
C28 C29 C30 C31 -0.6(5) . . . .
C29 C30 C31 C32 -1.9(5) . . . .
C30 C31 C32 C33 2.5(5) . . . .
C31 C32 C33 C28 -0.6(5) . . . .
C29 C28 C33 C32 -1.8(5) . . . .
C3 C28 C33 C32 174.9(3) . . . .
C3 C4 C34 C39 106.1(4) . . . .
C5 C4 C34 C39 -76.8(4) . . . .
C3 C4 C34 C35 -69.5(4) . . . .
C5 C4 C34 C35 107.6(4) . . . .
C39 C34 C35 C36 -1.9(5) . . . .
C4 C34 C35 C36 173.9(3) . . . .
C34 C35 C36 C37 0.9(5) . . . .
C35 C36 C37 C38 1.2(5) . . . .
C35 C36 C37 C40 179.6(3) . . . .
C36 C37 C38 C39 -2.3(5) . . . .
C40 C37 C38 C39 179.3(3) . . . .
C37 C38 C39 C34 1.3(5) . . . .
C35 C34 C39 C38 0.8(5) . . . .
C4 C34 C39 C38 -174.8(3) . . . .
C38 C37 C40 F1 -174.7(4) . . . .
C36 C37 C40 F1 6.9(5) . . . .
C38 C37 C40 F2 -54.4(5) . . . .
C36 C37 C40 F2 127.2(4) . . . .
C38 C37 C40 F3 63.0(5) . . . .
C36 C37 C40 F3 -115.4(4) . . . .
